data_4029911
loop_
_publ_author_name
'Yao, Hongliang'
'Song, Liyan'
'Liu, Yuan'
'Tong, Rongbiao'

_publ_section_title
;
 Cascade Michael Addition/Cycloketalization of Cyclic 1,3-Dicarbonyl
 Compounds: Important Role of the Tethered Alcohol of \a,\b-Unsaturated
 Carbonyl Compounds on Reaction Rate and Regioselectivity.
;
_journal_issue 18
_journal_name_full 'The Journal of organic chemistry'
_journal_page_first 8774
_journal_page_last 8785
_journal_paper_doi 10.1021/jo501604e
_journal_volume 79
_journal_year 2014
_chemical_formula_moiety 'C14 H18 O4'
_chemical_formula_sum 'C14 H18 O4'
_chemical_formula_weight 250.28
_chemical_name_systematic
;
 ? 
;
_space_group_IT_number 2
_space_group_name_Hall '-P 1'
_symmetry_cell_setting triclinic
_symmetry_space_group_name_Hall '-P 1'
_symmetry_space_group_name_H-M 'P -1'
_atom_sites_solution_hydrogens geom
_atom_sites_solution_primary direct
_atom_sites_solution_secondary difmap
_audit_creation_date 2013-01-14
_audit_creation_method
;
  Olex2 1.2-beta
  (compiled May  9 2012 12:37:22, GUI svn.r4230)
;
_cell_angle_alpha 79.339(5)
_cell_angle_beta 80.647(5)
_cell_angle_gamma 88.762(5)
_cell_formula_units_Z 2
_cell_length_a 6.9853(5)
_cell_length_b 7.1516(5)
_cell_length_c 12.7164(7)
_cell_measurement_reflns_used 2358
_cell_measurement_temperature 173.00(14)
_cell_measurement_theta_max 71.5290
_cell_measurement_theta_min 6.7940
_cell_volume 615.97(7)
_computing_cell_refinement
;
CrysAlisPro, Agilent Technologies,
Version 1.171.36.24 (release 03-12-2012 CrysAlis171 .NET)
(compiled Dec  3 2012,18:21:49)
;
_computing_data_collection
;
CrysAlisPro, Agilent Technologies,
Version 1.171.36.24 (release 03-12-2012 CrysAlis171 .NET)
(compiled Dec  3 2012,18:21:49)
;
_computing_data_reduction
;
CrysAlisPro, Agilent Technologies,
Version 1.171.36.24 (release 03-12-2012 CrysAlis171 .NET)
(compiled Dec  3 2012,18:21:49)
;
_computing_molecular_graphics
;
O. V. Dolomanov, L. J. Bourhis, R. J. Gildea, J. A. K. Howard and H. Puschmann,
OLEX2: a complete structure solution, refinement and analysis program.
J. Appl. Cryst. (2009). 42, 339-341.
;
_computing_publication_material
;
O. V. Dolomanov, L. J. Bourhis, R. J. Gildea, J. A. K. Howard and H. Puschmann,
OLEX2: a complete structure solution, refinement and analysis program.
J. Appl. Cryst. (2009). 42, 339-341.
;
_computing_structure_refinement
;
XL, G.M. Sheldrick, Acta Cryst.
(2008). A64, 112-122
;
_computing_structure_solution 'SHELXS-97 (Sheldrick, 1990)'
_diffrn_ambient_temperature 173.00(14)
_diffrn_detector_area_resol_mean 15.9578
_diffrn_measured_fraction_theta_full 0.9664
_diffrn_measured_fraction_theta_max 0.5478
_diffrn_measurement_details
;
  1 omega   41.00   82.00   1.0000   20.0000
omega____ theta____ kappa____ phi______ frames
    -      110.0000  -50.0000  -90.0000 41

  2 omega   44.00   73.00   1.0000    1.0000
omega____ theta____ kappa____ phi______ frames
    -        0.0000 -178.0000   60.0000 29

  3 omega  -12.00   70.00   1.0000    8.0000
omega____ theta____ kappa____ phi______ frames
    -       55.0000  -38.0000  120.0000 82

  4 omega  -87.00    3.00   1.0000   20.0000
omega____ theta____ kappa____ phi______ frames
    -      -64.0000   64.0000   30.0000 90

  5 omega -132.00  -43.00   1.0000   20.0000
omega____ theta____ kappa____ phi______ frames
    -      -64.0000  -50.0000 -120.0000 89

  6 omega -139.00  -73.00   1.0000   20.0000
omega____ theta____ kappa____ phi______ frames
    -      -64.0000  178.0000   30.0000 66

  7 omega   40.00   68.00   1.0000   20.0000
omega____ theta____ kappa____ phi______ frames
    -      110.0000  -38.0000   60.0000 28

  8 omega   48.00   83.00   1.0000   20.0000
omega____ theta____ kappa____ phi______ frames
    -      110.0000  -50.0000    0.0000 35

  9 omega   42.00   71.00   1.0000   20.0000
omega____ theta____ kappa____ phi______ frames
    -      110.0000  -38.0000   90.0000 29

 10 omega   40.00   82.00   1.0000   20.0000
omega____ theta____ kappa____ phi______ frames
    -      110.0000  -92.0000 -120.0000 42

 11 omega   38.00   63.00   1.0000   20.0000
omega____ theta____ kappa____ phi______ frames
    -      110.0000  -25.0000  150.0000 25

 12 omega   38.00   64.00   1.0000   20.0000
omega____ theta____ kappa____ phi______ frames
    -      110.0000  -25.0000  -30.0000 26

 13 omega   43.00   69.00   1.0000   20.0000
omega____ theta____ kappa____ phi______ frames
    -      110.0000  -38.0000   30.0000 26

 14 omega   39.00   71.00   1.0000   20.0000
omega____ theta____ kappa____ phi______ frames
    -      110.0000  -38.0000 -150.0000 32

 15 omega   38.00   69.00   1.0000   20.0000
omega____ theta____ kappa____ phi______ frames
    -      110.0000  -25.0000  -60.0000 31

 16 omega   37.00   70.00   1.0000   20.0000
omega____ theta____ kappa____ phi______ frames
    -      110.0000  -25.0000  120.0000 33

 17 omega   42.00   69.00   1.0000   20.0000
omega____ theta____ kappa____ phi______ frames
    -      110.0000  -38.0000 -180.0000 27

 18 omega   43.00  174.00   1.0000   20.0000
omega____ theta____ kappa____ phi______ frames
    -      110.0000    0.0000  150.0000 131

 19 omega   86.00  125.00   1.0000   20.0000
omega____ theta____ kappa____ phi______ frames
    -      110.0000  -92.0000 -120.0000 39

 20 omega   42.00  103.00   1.0000   20.0000
omega____ theta____ kappa____ phi______ frames
    -      110.0000  -92.0000 -180.0000 61

 21 omega   26.00  123.00   1.0000    8.0000
omega____ theta____ kappa____ phi______ frames
    -       55.0000   77.0000   90.0000 97

 22 omega  119.00  148.00   1.0000   20.0000
omega____ theta____ kappa____ phi______ frames
    -      110.0000  -92.0000 -180.0000 29

 23 omega   45.00  136.00   1.0000   20.0000
omega____ theta____ kappa____ phi______ frames
    -      110.0000  -93.0000   21.0365 91
;
_diffrn_measurement_device 'kappa diffractometer'
_diffrn_measurement_device_type 'Xcalibur, Sapphire3, Gemini ultra'
_diffrn_measurement_method '\w scans'
_diffrn_orient_matrix_UB_11 -0.1434802000
_diffrn_orient_matrix_UB_12 -0.1325293000
_diffrn_orient_matrix_UB_13 -0.0313944000
_diffrn_orient_matrix_UB_21 -0.1654937000
_diffrn_orient_matrix_UB_22 0.0691284000
_diffrn_orient_matrix_UB_23 0.0790747000
_diffrn_orient_matrix_UB_31 -0.0445806000
_diffrn_orient_matrix_UB_32 0.1603391000
_diffrn_orient_matrix_UB_33 -0.0914579000
_diffrn_radiation_monochromator mirror
_diffrn_radiation_probe x-ray
_diffrn_radiation_type CuK\a
_diffrn_radiation_wavelength 1.5418
_diffrn_reflns_av_R_equivalents 0.0263
_diffrn_reflns_av_unetI/netI 0.0342
_diffrn_reflns_limit_h_max 8
_diffrn_reflns_limit_h_min -8
_diffrn_reflns_limit_k_max 8
_diffrn_reflns_limit_k_min -7
_diffrn_reflns_limit_l_max 12
_diffrn_reflns_limit_l_min -15
_diffrn_reflns_number 3363
_diffrn_reflns_theta_full 66.50
_diffrn_reflns_theta_max 67.48
_diffrn_reflns_theta_min 3.58
_diffrn_source 'sealed X-ray tube'
_diffrn_source_current 35
_diffrn_source_power 1.75
_diffrn_source_target Cu
_diffrn_source_voltage 50
_exptl_absorpt_coefficient_mu 0.807
_exptl_absorpt_correction_T_max 1.00000
_exptl_absorpt_correction_T_min 0.71842
_exptl_absorpt_correction_type multi-scan
_exptl_absorpt_process_details
;
CrysAlisPro, Agilent Technologies,
Version 1.171.36.24 (release 03-12-2012 CrysAlis171 .NET)
(compiled Dec  3 2012,18:21:49)
Empirical absorption correction using spherical harmonics,
 implemented in SCALE3 ABSPACK scaling algorithm.
;
_exptl_crystal_colour colourless
_exptl_crystal_density_diffrn 1.349
_exptl_crystal_density_method 'not measured'
_exptl_crystal_description plate
_exptl_crystal_F_000 268
_exptl_crystal_size_max 0.25
_exptl_crystal_size_mid 0.20
_exptl_crystal_size_min 0.03
_refine_diff_density_max 0.229
_refine_diff_density_min -0.242
_refine_diff_density_rms 0.047
_refine_ls_extinction_method none
_refine_ls_goodness_of_fit_ref 1.004
_refine_ls_hydrogen_treatment constr
_refine_ls_matrix_type full
_refine_ls_number_parameters 165
_refine_ls_number_reflns 2117
_refine_ls_number_restraints 0
_refine_ls_restrained_S_all 1.004
_refine_ls_R_factor_all 0.0408
_refine_ls_R_factor_gt 0.0380
_refine_ls_shift/su_max 0.000
_refine_ls_shift/su_mean 0.000
_refine_ls_structure_factor_coef Fsqd
_refine_ls_weighting_details 'calc w=1/[\s^2^(Fo^2^)+(0.0755P)^2^+0.0639P] where P=(Fo^2^+2Fc^2^)/3'
_refine_ls_weighting_scheme calc
_refine_ls_wR_factor_gt 0.1056
_refine_ls_wR_factor_ref 0.1088
_reflns_number_gt 1936
_reflns_number_total 2117
_reflns_threshold_expression >2sigma(I)
_cod_data_source_file jo501604e_si_003.cif
_cod_data_source_block song3cult
_cod_depositor_comments
;
The following automatic conversions were performed:

'_symmetry_cell_setting' value 'Triclinic' changed to 'triclinic'
according to
/home/saulius/struct/COD-crude-data--automatic-downloads/rss-feeds/ACS/lib/dictionaries/cif_core.dic
dictionary named 'cif_core.dic' version 2.4.2 from 2011-04-26.

Automatic conversion script
Id: cif_fix_values 2281 2013-09-26 08:29:07Z andrius 

 Adding full bibliography for 4029910--4029917.cif.
;
_cod_original_sg_symbol_H-M P-1
_cod_database_code 4029911
_reflns_odcompleteness_completeness 96.64
_reflns_odcompleteness_iscentric 1
_reflns_odcompleteness_theta 68.13

loop_
_space_group_symop_id
_space_group_symop_operation_xyz
1 'x, y, z'
2 '-x, -y, -z'

loop_
_atom_site_label
_atom_site_type_symbol
_atom_site_fract_x
_atom_site_fract_y
_atom_site_fract_z
_atom_site_U_iso_or_equiv
_atom_site_adp_type
_atom_site_occupancy
_atom_site_symmetry_multiplicity
_atom_site_calc_flag
_atom_site_refinement_flags
O1 O 0.84547(12) 0.40035(11) -0.10971(6) 0.0249(2) Uani 1 1 d .
O2 O 0.80495(13) 0.68275(11) -0.06218(7) 0.0308(2) Uani 1 1 d .
O3 O 0.62010(12) 0.12057(11) 0.19422(6) 0.0258(2) Uani 1 1 d .
O4 O 0.51508(12) 0.10131(12) 0.37562(7) 0.0291(2) Uani 1 1 d .
C1 C 0.78310(16) 0.51219(16) -0.03205(10) 0.0232(3) Uani 1 1 d .
C2 C 0.70120(16) 0.41724(16) 0.07402(9) 0.0227(3) Uani 1 1 d .
C3 C 0.68622(16) 0.22310(16) 0.09517(9) 0.0227(3) Uani 1 1 d .
C4 C 0.74542(17) 0.11464(16) 0.01136(10) 0.0247(3) Uani 1 1 d .
H4 H 0.7287 -0.0197 0.0255 0.030 Uiso 1 1 calc R
C5 C 0.82455(17) 0.20613(16) -0.08701(9) 0.0245(3) Uani 1 1 d .
C6 C 0.9017(2) 0.11951(18) -0.18296(10) 0.0326(3) Uani 1 1 d .
H6A H 0.8374 0.1762 -0.2442 0.049 Uiso 1 1 calc R
H6B H 0.8767 -0.0180 -0.1655 0.049 Uiso 1 1 calc R
H6C H 1.0417 0.1433 -0.2024 0.049 Uiso 1 1 calc R
C7 C 0.63156(17) 0.53494(16) 0.15894(10) 0.0249(3) Uani 1 1 d .
H7A H 0.5563 0.6444 0.1279 0.030 Uiso 1 1 calc R
H7B H 0.7441 0.5849 0.1838 0.030 Uiso 1 1 calc R
C8 C 0.50457(16) 0.41226(16) 0.25429(9) 0.0235(3) Uani 1 1 d .
H8 H 0.3836 0.3808 0.2283 0.028 Uiso 1 1 calc R
C9 C 0.60933(17) 0.22420(16) 0.28565(9) 0.0245(3) Uani 1 1 d .
C10 C 0.81487(18) 0.24436(19) 0.30648(10) 0.0306(3) Uani 1 1 d .
H10A H 0.8633 0.1190 0.3357 0.046 Uiso 1 1 calc R
H10B H 0.8159 0.3290 0.3588 0.046 Uiso 1 1 calc R
H10C H 0.8983 0.2980 0.2383 0.046 Uiso 1 1 calc R
C11 C 0.44280(17) 0.51415(17) 0.35053(10) 0.0278(3) Uani 1 1 d .
H11A H 0.5395 0.4891 0.4002 0.033 Uiso 1 1 calc R
H11B H 0.4410 0.6531 0.3235 0.033 Uiso 1 1 calc R
C12 C 0.24202(18) 0.44885(19) 0.41336(10) 0.0316(3) Uani 1 1 d .
H12A H 0.2034 0.5295 0.4686 0.038 Uiso 1 1 calc R
H12B H 0.1471 0.4697 0.3625 0.038 Uiso 1 1 calc R
C13 C 0.23041(19) 0.2403(2) 0.46990(10) 0.0334(3) Uani 1 1 d .
H13A H 0.3045 0.2255 0.5310 0.040 Uiso 1 1 calc R
H13B H 0.0932 0.2080 0.5009 0.040 Uiso 1 1 calc R
C14 C 0.30683(17) 0.09837(18) 0.39785(10) 0.0302(3) Uani 1 1 d .
H14A H 0.2609 -0.0311 0.4341 0.036 Uiso 1 1 calc R
H14B H 0.2551 0.1297 0.3287 0.036 Uiso 1 1 calc R

loop_
_atom_site_aniso_label
_atom_site_aniso_U_11
_atom_site_aniso_U_22
_atom_site_aniso_U_33
_atom_site_aniso_U_23
_atom_site_aniso_U_13
_atom_site_aniso_U_12
O1 0.0299(4) 0.0206(4) 0.0232(4) -0.0029(3) -0.0023(3) -0.0003(3)
O2 0.0374(5) 0.0199(4) 0.0324(5) -0.0021(3) -0.0005(4) -0.0031(3)
O3 0.0336(5) 0.0209(4) 0.0218(4) -0.0022(3) -0.0032(3) -0.0009(3)
O4 0.0291(5) 0.0324(5) 0.0230(4) 0.0006(3) -0.0026(3) 0.0025(4)
C1 0.0217(6) 0.0222(6) 0.0269(6) -0.0058(5) -0.0061(4) 0.0004(4)
C2 0.0216(5) 0.0226(6) 0.0242(6) -0.0040(5) -0.0046(4) -0.0006(4)
C3 0.0223(5) 0.0228(6) 0.0225(6) -0.0022(5) -0.0047(4) -0.0011(4)
C4 0.0292(6) 0.0193(6) 0.0262(6) -0.0033(4) -0.0073(5) 0.0001(4)
C5 0.0279(6) 0.0214(5) 0.0251(6) -0.0046(4) -0.0066(5) 0.0006(4)
C6 0.0465(8) 0.0248(6) 0.0256(6) -0.0049(5) -0.0027(5) 0.0003(5)
C7 0.0266(6) 0.0217(5) 0.0269(6) -0.0055(5) -0.0050(5) -0.0006(4)
C8 0.0219(5) 0.0253(6) 0.0244(6) -0.0060(5) -0.0053(4) 0.0006(4)
C9 0.0271(6) 0.0260(6) 0.0206(6) -0.0052(4) -0.0035(4) 0.0007(5)
C10 0.0259(6) 0.0390(7) 0.0275(6) -0.0070(5) -0.0062(5) 0.0045(5)
C11 0.0282(6) 0.0295(6) 0.0273(6) -0.0094(5) -0.0043(5) 0.0009(5)
C12 0.0265(6) 0.0387(7) 0.0305(6) -0.0109(5) -0.0028(5) 0.0043(5)
C13 0.0271(6) 0.0430(7) 0.0287(6) -0.0060(5) -0.0009(5) -0.0018(5)
C14 0.0289(6) 0.0332(6) 0.0274(6) -0.0026(5) -0.0039(5) -0.0046(5)

loop_
_atom_type_symbol
_atom_type_description
_atom_type_scat_dispersion_real
_atom_type_scat_dispersion_imag
_atom_type_scat_source
C C 0.0181 0.0091 'International Tables Vol C Tables 4.2.6.8 and 6.1.1.4'
H H 0.0000 0.0000 'International Tables Vol C Tables 4.2.6.8 and 6.1.1.4'
O O 0.0492 0.0322 'International Tables Vol C Tables 4.2.6.8 and 6.1.1.4'

loop_
_geom_angle_atom_site_label_1
_geom_angle_atom_site_label_2
_geom_angle_atom_site_label_3
_geom_angle
C5 O1 C1 121.78(9)
C3 O3 C9 115.54(8)
C9 O4 C14 119.36(9)
O1 C1 C2 117.66(10)
O2 C1 O1 115.93(10)
O2 C1 C2 126.42(11)
C1 C2 C7 118.63(10)
C3 C2 C1 119.35(11)
C3 C2 C7 122.02(11)
O3 C3 C2 123.51(10)
O3 C3 C4 115.55(10)
C2 C3 C4 120.92(11)
C5 C4 C3 118.73(10)
O1 C5 C6 111.56(10)
C4 C5 O1 121.48(10)
C4 C5 C6 126.95(11)
C2 C7 C8 109.33(9)
C7 C8 C9 108.63(9)
C7 C8 C11 113.30(9)
C9 C8 C11 112.88(9)
O3 C9 C8 107.28(9)
O3 C9 C10 107.22(9)
O4 C9 O3 105.49(9)
O4 C9 C8 115.17(9)
O4 C9 C10 105.79(9)
C10 C9 C8 115.23(10)
C12 C11 C8 112.26(10)
C13 C12 C11 114.55(10)
C14 C13 C12 115.15(10)
O4 C14 C13 111.21(10)

loop_
_geom_bond_atom_site_label_1
_geom_bond_atom_site_label_2
_geom_bond_distance
O1 C1 1.3937(14)
O1 C5 1.3714(14)
O2 C1 1.2141(15)
O3 C3 1.3496(14)
O3 C9 1.4814(13)
O4 C9 1.3867(14)
O4 C14 1.4360(15)
C1 C2 1.4265(16)
C2 C3 1.3674(17)
C2 C7 1.5031(15)
C3 C4 1.4343(16)
C4 C5 1.3366(17)
C5 C6 1.4880(16)
C7 C8 1.5223(16)
C8 C9 1.5353(16)
C8 C11 1.5361(15)
C9 C10 1.5163(16)
C11 C12 1.5328(17)
C12 C13 1.5288(19)
C13 C14 1.5220(17)
